data_1553068
loop_
_publ_author_name
'Chahdoura, Faouzi'
'Mallet-Ladeira, Sonia'
'G\'omez, Montserrat'

_publ_section_title
;
 Palladium nanoparticles in glycerol: a clear-cut catalyst for one-pot
 multi-step processes applied in the synthesis of heterocyclic compounds
;
_journal_issue 4
_journal_name_full 'Organic Chemistry Frontiers'
_journal_page_first 312
_journal_paper_doi 10.1039/C4QO00338A
_journal_volume 2
_journal_year 2015
_chemical_compound_source 'synthesis as described'
_chemical_formula_moiety 'C15 H11 N O2'
_chemical_formula_sum 'C15 H11 N O2'
_chemical_formula_weight 237.25
_space_group_IT_number 2
_space_group_name_Hall '-P 1'
_space_group_name_H-M_alt 'P -1'
_symmetry_cell_setting triclinic
_symmetry_Int_Tables_number 2
_symmetry_space_group_name_Hall '-P 1'
_symmetry_space_group_name_H-M 'P -1'
_atom_sites_solution_hydrogens geom
_atom_sites_solution_primary direct
_atom_sites_solution_secondary difmap
_audit_update_record
;
2014-08-22 deposited with the CCDC.
2015-01-30 downloaded from the CCDC.
;
_cell_angle_alpha 99.388(2)
_cell_angle_beta 97.577(2)
_cell_angle_gamma 106.771(2)
_cell_formula_units_Z 2
_cell_length_a 7.1432(4)
_cell_length_b 8.4932(4)
_cell_length_c 10.1874(5)
_cell_measurement_reflns_used 5043
_cell_measurement_temperature 193(2)
_cell_measurement_theta_max 30.77
_cell_measurement_theta_min 2.56
_cell_measurement_wavelength 0.71073
_cell_volume 573.27(5)
_computing_cell_refinement 'Bruker SAINT'
_computing_data_collection 'Bruker APEX2'
_computing_data_reduction 'Bruker SAINT'
_computing_molecular_graphics 'Ortep-3 for Windows (Farrugia, 1997)'
_computing_publication_material 'WinGX publication routines (Farrugia, 1999)'
_computing_structure_refinement 'SHELXL-97 (Sheldrick, 2008)'
_computing_structure_solution 'SHELXS-97 (Sheldrick, 1990)'
_diffrn_ambient_temperature 193(2)
_diffrn_measured_fraction_theta_full 0.991
_diffrn_measured_fraction_theta_max 0.991
_diffrn_measurement_device_type 'Bruker Kappa APEX II Quazar'
_diffrn_measurement_method 'phi and omega scans'
_diffrn_radiation_monochromator 'multilayer optics'
_diffrn_radiation_probe x-ray
_diffrn_radiation_source 'microfocus sealed tube'
_diffrn_radiation_type MoK\a
_diffrn_radiation_wavelength 0.71073
_diffrn_reflns_av_R_equivalents 0.0205
_diffrn_reflns_av_unetI/netI 0.0173
_diffrn_reflns_limit_h_max 8
_diffrn_reflns_limit_h_min -8
_diffrn_reflns_limit_k_max 10
_diffrn_reflns_limit_k_min -10
_diffrn_reflns_limit_l_max 12
_diffrn_reflns_limit_l_min -12
_diffrn_reflns_number 8247
_diffrn_reflns_theta_full 25.35
_diffrn_reflns_theta_max 25.35
_diffrn_reflns_theta_min 4.38
_diffrn_standards_decay_% 0
_diffrn_standards_interval_count 0
_diffrn_standards_interval_time 0
_diffrn_standards_number 0
_exptl_absorpt_coefficient_mu 0.092
_exptl_absorpt_correction_T_max 0.9927
_exptl_absorpt_correction_T_min 0.9909
_exptl_absorpt_correction_type multi-scan
_exptl_absorpt_process_details 'SADABS (Bruker-AXS)'
_exptl_crystal_colour colourless
_exptl_crystal_density_diffrn 1.374
_exptl_crystal_density_method 'not measured'
_exptl_crystal_description block
_exptl_crystal_F_000 248
_exptl_crystal_size_max 0.1
_exptl_crystal_size_mid 0.08
_exptl_crystal_size_min 0.08
_refine_diff_density_max 0.23
_refine_diff_density_min -0.19
_refine_diff_density_rms 0.055
_refine_ls_extinction_coef 0.069(7)
_refine_ls_extinction_expression Fc^*^=kFc[1+0.001xFc^2^\l^3^/sin(2\q)]^-1/4^
_refine_ls_extinction_method SHELXL
_refine_ls_goodness_of_fit_ref 1.048
_refine_ls_hydrogen_treatment constr
_refine_ls_matrix_type full
_refine_ls_number_parameters 164
_refine_ls_number_reflns 2080
_refine_ls_number_restraints 0
_refine_ls_restrained_S_all 1.048
_refine_ls_R_factor_all 0.0375
_refine_ls_R_factor_gt 0.034
_refine_ls_shift/su_max 0.019
_refine_ls_shift/su_mean 0
_refine_ls_structure_factor_coef Fsqd
_refine_ls_weighting_details 'calc w=1/[\s^2^(Fo^2^)+(0.0461P)^2^+0.1280P] where P=(Fo^2^+2Fc^2^)/3'
_refine_ls_weighting_scheme calc
_refine_ls_wR_factor_gt 0.0871
_refine_ls_wR_factor_ref 0.0899
_reflns_number_gt 1880
_reflns_number_total 2080
_reflns_threshold_expression >2sigma(I)
_cod_data_source_file c4qo00338a2.cif
_cod_data_source_block Faouzi3
_cod_database_code 1553068

loop_
_symmetry_equiv_pos_as_xyz
'x, y, z'
'-x, -y, -z'

loop_
_atom_site_label
_atom_site_type_symbol
_atom_site_fract_x
_atom_site_fract_y
_atom_site_fract_z
_atom_site_U_iso_or_equiv
_atom_site_adp_type
_atom_site_occupancy
_atom_site_symmetry_multiplicity
_atom_site_calc_flag
_atom_site_refinement_flags
C1 C 0.13209(16) 0.43414(15) 0.75453(12) 0.0302(3) Uani 1 1 d .
C2 C 0.18231(16) 0.37930(15) 0.88234(12) 0.0297(3) Uani 1 1 d .
C3 C 0.17832(18) 0.22277(16) 0.90453(14) 0.0375(3) Uani 1 1 d .
H3 H 0.1374 0.1271 0.8319 0.045 Uiso 1 1 calc R
C4 C 0.23636(19) 0.20979(17) 1.03713(15) 0.0426(3) Uani 1 1 d .
H4 H 0.236 0.1036 1.0556 0.051 Uiso 1 1 calc R
C5 C 0.29484(18) 0.34992(18) 1.14286(14) 0.0411(3) Uani 1 1 d .
H5 H 0.3329 0.3377 1.2326 0.049 Uiso 1 1 calc R
C6 C 0.29880(18) 0.50752(17) 1.12009(12) 0.0357(3) Uani 1 1 d .
H6 H 0.3389 0.6033 1.1925 0.043 Uiso 1 1 calc R
C7 C 0.24230(16) 0.51960(15) 0.98815(12) 0.0294(3) Uani 1 1 d .
C8 C 0.23248(16) 0.66764(15) 0.93021(12) 0.0300(3) Uani 1 1 d .
C9 C 0.14779(18) 0.71410(15) 0.69420(13) 0.0340(3) Uani 1 1 d .
H9A H 0.1065 0.8086 0.7373 0.041 Uiso 1 1 calc R
H9B H 0.043 0.6479 0.6148 0.041 Uiso 1 1 calc R
C10 C 0.34135(17) 0.78327(15) 0.64747(12) 0.0310(3) Uani 1 1 d .
C11 C 0.38781(19) 0.69085(17) 0.53826(12) 0.0384(3) Uani 1 1 d .
H11 H 0.2946 0.5863 0.4902 0.046 Uiso 1 1 calc R
C12 C 0.5685(2) 0.7499(2) 0.49906(14) 0.0464(4) Uani 1 1 d .
H12 H 0.6001 0.6853 0.425 0.056 Uiso 1 1 calc R
C13 C 0.7040(2) 0.9035(2) 0.56787(15) 0.0491(4) Uani 1 1 d .
H13 H 0.828 0.9447 0.5405 0.059 Uiso 1 1 calc R
C14 C 0.6585(2) 0.99607(17) 0.67585(15) 0.0453(4) Uani 1 1 d .
H14 H 0.7511 1.1014 0.7229 0.054 Uiso 1 1 calc R
C15 C 0.47831(19) 0.93619(16) 0.71617(13) 0.0378(3) Uani 1 1 d .
H15 H 0.4482 1.0002 0.7913 0.045 Uiso 1 1 calc R
N1 N 0.16669(14) 0.60671(12) 0.79107(9) 0.0296(2) Uani 1 1 d .
O1 O 0.07203(14) 0.35011(11) 0.64047(9) 0.0418(3) Uani 1 1 d .
O2 O 0.27098(14) 0.81263(11) 0.98719(9) 0.0419(3) Uani 1 1 d .

loop_
_atom_site_aniso_label
_atom_site_aniso_U_11
_atom_site_aniso_U_22
_atom_site_aniso_U_33
_atom_site_aniso_U_23
_atom_site_aniso_U_13
_atom_site_aniso_U_12
C1 0.0243(6) 0.0323(6) 0.0329(6) 0.0068(5) 0.0063(5) 0.0069(5)
C2 0.0227(5) 0.0323(6) 0.0353(6) 0.0092(5) 0.0073(5) 0.0088(4)
C3 0.0332(6) 0.0318(7) 0.0481(8) 0.0101(5) 0.0066(5) 0.0106(5)
C4 0.0362(7) 0.0409(7) 0.0575(9) 0.0244(6) 0.0084(6) 0.0153(6)
C5 0.0329(7) 0.0549(8) 0.0424(7) 0.0241(6) 0.0070(5) 0.0171(6)
C6 0.0311(6) 0.0451(7) 0.0326(6) 0.0099(5) 0.0060(5) 0.0138(5)
C7 0.0235(5) 0.0341(6) 0.0329(6) 0.0094(5) 0.0075(5) 0.0104(5)
C8 0.0260(6) 0.0322(6) 0.0320(6) 0.0060(5) 0.0069(5) 0.0096(5)
C9 0.0317(6) 0.0365(7) 0.0362(6) 0.0152(5) 0.0036(5) 0.0117(5)
C10 0.0310(6) 0.0335(6) 0.0310(6) 0.0150(5) 0.0018(5) 0.0111(5)
C11 0.0404(7) 0.0419(7) 0.0310(6) 0.0110(5) 0.0024(5) 0.0103(6)
C12 0.0475(8) 0.0641(9) 0.0355(7) 0.0192(6) 0.0129(6) 0.0229(7)
C13 0.0331(7) 0.0659(10) 0.0563(9) 0.0367(8) 0.0125(6) 0.0130(7)
C14 0.0359(7) 0.0392(7) 0.0577(9) 0.0212(6) 0.0012(6) 0.0044(6)
C15 0.0386(7) 0.0329(7) 0.0423(7) 0.0120(5) 0.0023(5) 0.0121(5)
N1 0.0292(5) 0.0306(5) 0.0296(5) 0.0095(4) 0.0054(4) 0.0086(4)
O1 0.0457(5) 0.0398(5) 0.0326(5) 0.0021(4) 0.0021(4) 0.0077(4)
O2 0.0507(6) 0.0328(5) 0.0406(5) 0.0031(4) 0.0063(4) 0.0145(4)

loop_
_atom_type_symbol
_atom_type_description
_atom_type_scat_dispersion_real
_atom_type_scat_dispersion_imag
_atom_type_scat_source
C C 0.0033 0.0016 'International Tables Vol C Tables 4.2.6.8 and 6.1.1.4'
H H 0 0 'International Tables Vol C Tables 4.2.6.8 and 6.1.1.4'
N N 0.0061 0.0033 'International Tables Vol C Tables 4.2.6.8 and 6.1.1.4'
O O 0.0106 0.006 'International Tables Vol C Tables 4.2.6.8 and 6.1.1.4'

loop_
_geom_angle_atom_site_label_1
_geom_angle_atom_site_label_2
_geom_angle_atom_site_label_3
_geom_angle
O1 C1 N1 125.26(11)
O1 C1 C2 128.73(11)
N1 C1 C2 106.01(10)
C3 C2 C7 121.41(11)
C3 C2 C1 130.52(11)
C7 C2 C1 108.07(10)
C2 C3 C4 117.60(12)
C2 C3 H3 121.2
C4 C3 H3 121.2
C5 C4 C3 120.89(12)
C5 C4 H4 119.6
C3 C4 H4 119.6
C6 C5 C4 121.34(12)
C6 C5 H5 119.3
C4 C5 H5 119.3
C7 C6 C5 117.43(12)
C7 C6 H6 121.3
C5 C6 H6 121.3
C6 C7 C2 121.32(11)
C6 C7 C8 130.72(11)
C2 C7 C8 107.95(10)
O2 C8 N1 124.78(11)
O2 C8 C7 129.27(11)
N1 C8 C7 105.95(9)
N1 C9 C10 111.58(9)
N1 C9 H9A 109.3
C10 C9 H9A 109.3
N1 C9 H9B 109.3
C10 C9 H9B 109.3
H9A C9 H9B 108
C15 C10 C11 119.16(12)
C15 C10 C9 120.60(11)
C11 C10 C9 120.18(11)
C12 C11 C10 120.43(12)
C12 C11 H11 119.8
C10 C11 H11 119.8
C11 C12 C13 119.99(13)
C11 C12 H12 120
C13 C12 H12 120
C14 C13 C12 119.86(13)
C14 C13 H13 120.1
C12 C13 H13 120.1
C13 C14 C15 120.20(13)
C13 C14 H14 119.9
C15 C14 H14 119.9
C14 C15 C10 120.35(13)
C14 C15 H15 119.8
C10 C15 H15 119.8
C1 N1 C8 112.02(10)
C1 N1 C9 124.19(10)
C8 N1 C9 123.71(10)

loop_
_geom_bond_atom_site_label_1
_geom_bond_atom_site_label_2
_geom_bond_distance
C1 O1 1.2104(15)
C1 N1 1.3916(16)
C1 C2 1.4872(17)
C2 C3 1.3775(17)
C2 C7 1.3892(17)
C3 C4 1.3914(19)
C3 H3 0.95
C4 C5 1.388(2)
C4 H4 0.95
C5 C6 1.3883(19)
C5 H5 0.95
C6 C7 1.3806(17)
C6 H6 0.95
C7 C8 1.4887(17)
C8 O2 1.2076(14)
C8 N1 1.3937(15)
C9 N1 1.4675(15)
C9 C10 1.5099(16)
C9 H9A 0.99
C9 H9B 0.99
C10 C15 1.3869(17)
C10 C11 1.3880(18)
C11 C12 1.3803(19)
C11 H11 0.95
C12 C13 1.387(2)
C12 H12 0.95
C13 C14 1.376(2)
C13 H13 0.95
C14 C15 1.3835(19)
C14 H14 0.95
C15 H15 0.95
